data_2219447
loop_
_publ_author_name
'Soume, B. B. Mougang D.'
'Yahya, Rosiyah'
'Gan, Seng Neon'
'Ng, Seik Weng'

_publ_section_title
;Diaqua-\m~3~-oxido-hexakis(\m~2~-trichloroacetato-\k^2^<i>O</i>:<i>O</i>')(trichloroacetato-\k<i>O</i>)trichromium(III)
 acetonitrile trisolvate
;
_journal_coeditor_code TK2293
_journal_issue 9
_journal_name_full 'Acta Crystallographica Section E'
_journal_page_first m1175
_journal_paper_doi 10.1107/S1600536808025798
_journal_volume 64
_journal_year 2008
_chemical_formula_iupac '[Cr3 (C2 Cl3 O2)7 O (H2 O)2] , 3C2 H3 N'
_chemical_formula_moiety 'C14 H4 Cl12 Cr3 O17 , 3C2 H3 N'
_chemical_formula_sum 'C20 H13 Cl21 Cr3 N3 O17'
_chemical_formula_weight 1467.78
_chemical_name_systematic
;
Diaqua-\m~3~-oxido-hexakis(\m~2~-trichloroacetato-
\k^2^<i>O</i>:<i>O</i>')(trichloroacetato-\k<i>O</i>)trichromium(III)
acetonitrile trisolvate
;
_space_group_IT_number 14
_symmetry_cell_setting monoclinic
_symmetry_space_group_name_Hall '-P 2yn'
_symmetry_space_group_name_H-M 'P 1 21/n 1'
_atom_sites_solution_hydrogens geom
_atom_sites_solution_primary direct
_atom_sites_solution_secondary difmap
_audit_creation_method SHELXL97
_cell_angle_alpha 90
_cell_angle_beta 95.3550(10)
_cell_angle_gamma 90
_cell_formula_units_Z 4
_cell_length_a 11.6307(6)
_cell_length_b 19.4810(10)
_cell_length_c 22.9490(10)
_cell_measurement_reflns_used 9535
_cell_measurement_temperature 100(2)
_cell_measurement_theta_max 28.2
_cell_measurement_theta_min 2.2
_cell_volume 5177.0(4)
_computing_cell_refinement 'SAINT (Bruker, 2007)'
_computing_data_collection 'APEX2 (Bruker, 2007)'
_computing_data_reduction 'SAINT (Bruker, 2007)'
_computing_molecular_graphics 'X-SEED (Barbour, 2001)'
_computing_publication_material 'publCIF (Westrip, 2008)'
_computing_structure_refinement 'SHELXL97 (Sheldrick, 2008)'
_computing_structure_solution 'SHELXS97 (Sheldrick, 2008)'
_diffrn_measured_fraction_theta_full 0.986
_diffrn_measured_fraction_theta_max 0.986
_diffrn_measurement_device_type 'Bruker SMART APEX'
_diffrn_measurement_method \w
_diffrn_radiation_monochromator graphite
_diffrn_radiation_source 'fine-focus sealed tube'
_diffrn_radiation_type MoK\a
_diffrn_radiation_wavelength 0.71073
_diffrn_reflns_av_R_equivalents 0.029
_diffrn_reflns_av_sigmaI/netI 0.039
_diffrn_reflns_limit_h_max 11
_diffrn_reflns_limit_h_min -15
_diffrn_reflns_limit_k_max 25
_diffrn_reflns_limit_k_min -25
_diffrn_reflns_limit_l_max 29
_diffrn_reflns_limit_l_min -29
_diffrn_reflns_number 29504
_diffrn_reflns_theta_full 27.5
_diffrn_reflns_theta_max 27.5
_diffrn_reflns_theta_min 1.4
_diffrn_standards_decay_% 0
_diffrn_standards_interval_count 0
_diffrn_standards_interval_time 0
_diffrn_standards_number 0
_exptl_absorpt_coefficient_mu 1.764
_exptl_absorpt_correction_T_max 0.778
_exptl_absorpt_correction_T_min 0.667
_exptl_absorpt_correction_type multi-scan
_exptl_absorpt_process_details '(SADABS; Sheldrick, 1996)'
_exptl_crystal_colour green
_exptl_crystal_density_diffrn 1.883
_exptl_crystal_density_method 'not measured'
_exptl_crystal_description block
_exptl_crystal_F_000 2876
_exptl_crystal_size_max 0.25
_exptl_crystal_size_mid 0.20
_exptl_crystal_size_min 0.15
_refine_diff_density_max 1.42
_refine_diff_density_min -0.74
_refine_ls_extinction_method none
_refine_ls_goodness_of_fit_ref 1.04
_refine_ls_hydrogen_treatment mixed
_refine_ls_matrix_type full
_refine_ls_number_parameters 624
_refine_ls_number_reflns 11718
_refine_ls_number_restraints 72
_refine_ls_restrained_S_all 1.08
_refine_ls_R_factor_all 0.053
_refine_ls_R_factor_gt 0.041
_refine_ls_shift/su_max 0.001
_refine_ls_shift/su_mean 0.000
_refine_ls_structure_factor_coef Fsqd
_refine_ls_weighting_details 'calc w = 1/[\s^2^(Fo^2^)+(0.0626P)^2^+7.2035P] where P=(Fo^2^+2Fc^2^)/3'
_refine_ls_weighting_scheme calc
_refine_ls_wR_factor_gt 0.107
_refine_ls_wR_factor_ref 0.118
_reflns_number_gt 9590
_reflns_number_total 11718
_reflns_threshold_expression I>2\s(I)
_cod_data_source_file tk2293.cif
_cod_data_source_block I
_cod_original_cell_volume 5177.0(5)
_cod_original_sg_symbol_H-M 'P 21/n'
_cod_database_code 2219447
_cod_database_fobs_code 2219447

loop_
_symmetry_equiv_pos_as_xyz
'x, y, z'
'-x+1/2, y+1/2, -z+1/2'
'-x, -y, -z'
'x-1/2, -y-1/2, z-1/2'

loop_
_atom_site_type_symbol
_atom_site_label
_atom_site_fract_x
_atom_site_fract_y
_atom_site_fract_z
_atom_site_U_iso_or_equiv
_atom_site_adp_type
_atom_site_calc_flag
_atom_site_refinement_flags
_atom_site_occupancy
_atom_site_disorder_assembly
_atom_site_disorder_group
Cr Cr1 0.74255(4) 0.76778(3) 0.70072(2) 0.01404(12) Uani d . 1 . .
Cr Cr2 0.68641(4) 0.73747(3) 0.83719(2) 0.01277(11) Uani d . 1 . .
Cr Cr3 0.72390(4) 0.60693(3) 0.74830(2) 0.01179(11) Uani d . 1 . .
Cl Cl1 0.96872(8) 0.85657(6) 0.56393(4) 0.0333(2) Uani d . 1 . .
Cl Cl2 0.89615(9) 0.99687(5) 0.57400(4) 0.0345(2) Uani d . 1 . .
Cl Cl3 0.73830(8) 0.89677(4) 0.52068(3) 0.02158(18) Uani d . 1 . .
Cl Cl4 0.36046(10) 0.88419(6) 0.80350(5) 0.0431(3) Uani d . 1 . .
Cl Cl5 0.35756(9) 0.81589(5) 0.69151(5) 0.0430(3) Uani d . 1 . .
Cl Cl6 0.46821(8) 0.94801(4) 0.70989(4) 0.02438(19) Uani d . 1 . .
Cl Cl7 0.98178(10) 0.88074(7) 0.90381(5) 0.0451(3) Uani d . 1 . .
Cl Cl8 1.09295(9) 0.78569(5) 0.83228(5) 0.0346(2) Uani d . 1 . .
Cl Cl9 1.03479(9) 0.92225(5) 0.78947(5) 0.0356(2) Uani d . 1 . .
Cl Cl10 0.44418(9) 0.70978(5) 0.55064(4) 0.0322(2) Uani d . 1 . .
Cl Cl11 0.38086(9) 0.61375(7) 0.63683(5) 0.0399(3) Uani d . 1 . .
Cl Cl12 0.53908(9) 0.57331(5) 0.55303(4) 0.0336(2) Uani d . 1 . .
Cl Cl13 0.9998(4) 0.6385(3) 0.58065(14) 0.0556(10) Uani d PDU 0.636(12) A 1
Cl Cl14 1.1108(2) 0.71821(13) 0.67552(16) 0.0352(8) Uani d PDU 0.636(12) A 1
Cl Cl15 1.0981(8) 0.5711(3) 0.6842(4) 0.0316(13) Uani d PDU 0.636(12) A 1
Cl Cl3' 0.9729(10) 0.6101(9) 0.5847(3) 0.105(5) Uani d PD 0.364(12) A 2
Cl Cl4' 1.1068(6) 0.7141(3) 0.6463(8) 0.103(3) Uani d PDU 0.364(12) A 2
Cl Cl5' 1.1046(14) 0.5774(5) 0.6926(7) 0.0252(17) Uani d PDU 0.364(12) A 2
Cl Cl16 0.31914(8) 0.66992(5) 0.78820(4) 0.0287(2) Uani d . 1 . .
Cl Cl17 0.35454(8) 0.52405(5) 0.79999(4) 0.0292(2) Uani d . 1 . .
Cl Cl18 0.37880(7) 0.61005(4) 0.90215(3) 0.01931(17) Uani d . 1 . .
Cl Cl19 0.93022(8) 0.51554(5) 0.92623(4) 0.0272(2) Uani d . 1 . .
Cl Cl20 0.99064(8) 0.65247(6) 0.96451(4) 0.0344(2) Uani d . 1 . .
Cl Cl21 1.07222(7) 0.60054(5) 0.85829(4) 0.02607(19) Uani d . 1 . .
O O1 0.7710(2) 0.82999(12) 0.63619(10) 0.0187(5) Uani d . 1 . .
O O2 0.8135(3) 0.93428(14) 0.67484(11) 0.0281(6) Uani d . 1 . .
O O3 0.6252(2) 0.83313(12) 0.72363(10) 0.0179(5) Uani d . 1 . .
O O4 0.55621(19) 0.79526(12) 0.80588(10) 0.0163(5) Uani d . 1 . .
O O5 0.8720(2) 0.81086(13) 0.74973(10) 0.0197(5) Uani d . 1 . .
O O6 0.8001(2) 0.81248(12) 0.83713(10) 0.0184(5) Uani d . 1 . .
O O7 0.6175(2) 0.72533(12) 0.64643(10) 0.0178(5) Uani d . 1 . .
O O8 0.6429(2) 0.61373(12) 0.66921(9) 0.0160(5) Uani d . 1 . .
O O9 0.8600(2) 0.71060(12) 0.66684(10) 0.0184(5) Uani d . 1 . .
O O10 0.8769(2) 0.61126(12) 0.71653(10) 0.0168(5) Uani d . 1 . .
O O11 0.57304(19) 0.66600(12) 0.85012(10) 0.0155(5) Uani d . 1 . .
O O12 0.56962(19) 0.58956(12) 0.77652(9) 0.0147(5) Uani d . 1 . .
O O13 0.81379(19) 0.68469(12) 0.87790(10) 0.0169(5) Uani d . 1 . .
O O14 0.81080(19) 0.58767(12) 0.82463(9) 0.0151(5) Uani d . 1 . .
O O15 0.71611(19) 0.70351(11) 0.76204(9) 0.0136(4) Uani d . 1 . .
O O1W 0.6544(2) 0.77209(13) 0.91690(10) 0.0190(5) Uani d D 1 . .
H H1W1 0.684(3) 0.747(2) 0.9440(15) 0.059(17) Uiso d D 1 . .
H H1W2 0.5872(17) 0.783(2) 0.9250(17) 0.034(13) Uiso d D 1 . .
O O2W 0.7303(2) 0.50636(12) 0.73377(10) 0.0171(5) Uani d D 1 . .
H H2W1 0.759(4) 0.4871(18) 0.7053(11) 0.032(12) Uiso d D 1 . .
H H2W2 0.726(4) 0.4790(17) 0.7610(12) 0.050(15) Uiso d D 1 . .
N N1 0.7157(3) 0.67991(19) 1.00764(16) 0.0338(8) Uani d . 1 . .
N N2 0.4284(4) 0.7968(3) 0.9455(2) 0.0556(12) Uani d . 1 . .
N N3 0.8447(5) 0.4523(3) 0.6464(2) 0.0685(15) Uani d . 1 . .
C C1 0.8074(3) 0.89117(17) 0.63661(14) 0.0157(6) Uani d . 1 . .
C C2 0.8515(3) 0.91082(17) 0.57647(14) 0.0172(7) Uani d . 1 . .
C C3 0.5520(3) 0.82935(16) 0.75960(14) 0.0158(6) Uani d . 1 . .
C C4 0.4390(3) 0.86978(19) 0.74313(17) 0.0229(7) Uani d . 1 . .
C C5 0.8757(3) 0.82309(17) 0.80318(15) 0.0173(7) Uani d . 1 . .
C C6 0.9912(3) 0.85391(19) 0.83110(15) 0.0215(7) Uani d . 1 . .
C C7 0.5957(3) 0.66336(18) 0.64181(13) 0.0156(6) Uani d . 1 . .
C C8 0.4943(3) 0.64175(18) 0.59620(15) 0.0196(7) Uani d . 1 . .
C C9 0.9091(3) 0.65627(17) 0.68302(14) 0.0161(6) Uani d . 1 A .
C C10 1.0241(3) 0.64354(16) 0.65623(14) 0.0254(8) Uani d D 1 . .
C C11 0.5281(3) 0.62049(17) 0.81711(14) 0.0142(6) Uani d . 1 . .
C C12 0.3999(3) 0.60421(18) 0.82725(14) 0.0177(7) Uani d . 1 . .
C C13 0.8484(3) 0.62681(17) 0.86503(14) 0.0144(6) Uani d . 1 . .
C C14 0.9565(3) 0.59973(18) 0.90309(15) 0.0187(7) Uani d . 1 . .
C C15 0.7356(3) 0.6309(2) 1.03291(16) 0.0255(8) Uani d . 1 . .
C C16 0.7599(4) 0.5680(2) 1.06581(18) 0.0342(9) Uani d . 1 . .
H H16A 0.8074 0.5785 1.1023 0.051 Uiso calc R 1 . .
H H16B 0.8016 0.5360 1.0424 0.051 Uiso calc R 1 . .
H H16C 0.6872 0.5470 1.0750 0.051 Uiso calc R 1 . .
C C17 0.3472(4) 0.7913(2) 0.9685(2) 0.0423(11) Uani d . 1 . .
C C18 0.2451(4) 0.7862(3) 0.9985(3) 0.0504(13) Uani d . 1 . .
H H18A 0.2630 0.7620 1.0356 0.076 Uiso calc R 1 . .
H H18B 0.1858 0.7609 0.9742 0.076 Uiso calc R 1 . .
H H18C 0.2167 0.8324 1.0062 0.076 Uiso calc R 1 . .
C C19 0.8283(8) 0.4449(4) 0.5933(4) 0.091(2) Uani d . 1 . .
C C20 0.8044(9) 0.4336(6) 0.5267(3) 0.126(4) Uani d . 1 . .
H H20A 0.8704 0.4102 0.5119 0.189 Uiso calc R 1 . .
H H20B 0.7925 0.4781 0.5071 0.189 Uiso calc R 1 . .
H H20C 0.7350 0.4053 0.5187 0.189 Uiso calc R 1 . .

loop_
_atom_site_aniso_label
_atom_site_aniso_U_11
_atom_site_aniso_U_22
_atom_site_aniso_U_33
_atom_site_aniso_U_12
_atom_site_aniso_U_13
_atom_site_aniso_U_23
Cr1 0.0128(3) 0.0158(3) 0.0139(2) 0.0004(2) 0.00299(19) 0.00348(19)
Cr2 0.0104(2) 0.0147(3) 0.0134(2) -0.00009(19) 0.00208(18) 0.00052(19)
Cr3 0.0095(2) 0.0149(3) 0.0112(2) 0.00076(19) 0.00208(18) 0.00201(18)
Cl1 0.0189(5) 0.0495(6) 0.0329(5) 0.0045(4) 0.0097(4) -0.0016(4)
Cl2 0.0441(6) 0.0272(5) 0.0306(5) -0.0214(4) -0.0047(4) 0.0062(4)
Cl3 0.0244(4) 0.0247(4) 0.0147(4) -0.0056(3) -0.0031(3) -0.0002(3)
Cl4 0.0320(6) 0.0450(6) 0.0567(7) 0.0210(5) 0.0277(5) 0.0231(5)
Cl5 0.0313(6) 0.0279(5) 0.0645(7) -0.0076(4) -0.0240(5) 0.0102(5)
Cl6 0.0246(4) 0.0168(4) 0.0320(5) 0.0038(3) 0.0037(3) 0.0075(3)
Cl7 0.0338(6) 0.0700(8) 0.0317(5) -0.0181(5) 0.0043(4) -0.0204(5)
Cl8 0.0231(5) 0.0291(5) 0.0492(6) 0.0034(4) -0.0098(4) 0.0042(4)
Cl9 0.0253(5) 0.0303(5) 0.0495(6) -0.0113(4) -0.0057(4) 0.0172(4)
Cl10 0.0359(5) 0.0282(5) 0.0291(5) 0.0015(4) -0.0152(4) 0.0076(4)
Cl11 0.0192(5) 0.0669(8) 0.0334(5) -0.0113(5) 0.0016(4) 0.0109(5)
Cl12 0.0399(6) 0.0328(5) 0.0258(5) 0.0067(4) -0.0081(4) -0.0095(4)
Cl13 0.0395(16) 0.112(3) 0.0170(11) 0.0297(15) 0.0124(9) 0.0041(11)
Cl14 0.0124(10) 0.0279(10) 0.0660(18) -0.0058(7) 0.0066(10) 0.0156(10)
Cl15 0.0214(19) 0.0290(15) 0.047(3) 0.0084(12) 0.0165(17) 0.0106(15)
Cl3' 0.076(6) 0.221(13) 0.020(2) 0.086(7) 0.014(3) -0.001(5)
Cl4' 0.050(3) 0.058(3) 0.214(9) 0.025(2) 0.084(5) 0.081(4)
Cl5' 0.017(2) 0.030(3) 0.029(3) 0.012(2) 0.0058(17) 0.008(2)
Cl16 0.0158(4) 0.0420(6) 0.0283(5) 0.0072(4) 0.0009(3) 0.0121(4)
Cl17 0.0231(5) 0.0326(5) 0.0336(5) -0.0133(4) 0.0119(4) -0.0121(4)
Cl18 0.0165(4) 0.0251(4) 0.0174(4) -0.0001(3) 0.0070(3) 0.0011(3)
Cl19 0.0242(5) 0.0303(5) 0.0259(4) 0.0024(4) -0.0043(3) 0.0115(4)
Cl20 0.0232(5) 0.0452(6) 0.0318(5) 0.0122(4) -0.0136(4) -0.0189(4)
Cl21 0.0117(4) 0.0285(5) 0.0387(5) 0.0009(3) 0.0060(3) -0.0024(4)
O1 0.0216(13) 0.0186(12) 0.0162(11) -0.0034(10) 0.0031(9) 0.0034(9)
O2 0.0416(17) 0.0240(14) 0.0190(13) 0.0025(12) 0.0051(11) -0.0055(10)
O3 0.0166(12) 0.0177(12) 0.0201(12) 0.0016(9) 0.0046(9) 0.0038(9)
O4 0.0140(12) 0.0170(12) 0.0182(11) 0.0018(9) 0.0027(9) 0.0030(9)
O5 0.0162(12) 0.0244(13) 0.0186(12) -0.0050(10) 0.0022(9) 0.0053(10)
O6 0.0168(12) 0.0189(12) 0.0201(12) -0.0048(9) 0.0053(9) -0.0020(9)
O7 0.0180(12) 0.0196(12) 0.0156(11) 0.0002(9) 0.0007(9) 0.0041(9)
O8 0.0174(12) 0.0169(12) 0.0135(11) 0.0015(9) 0.0003(9) 0.0011(9)
O9 0.0163(12) 0.0211(12) 0.0186(12) 0.0029(10) 0.0064(9) 0.0052(9)
O10 0.0132(11) 0.0190(12) 0.0188(11) 0.0022(9) 0.0049(9) 0.0041(9)
O11 0.0138(11) 0.0172(12) 0.0158(11) -0.0017(9) 0.0039(9) 0.0000(9)
O12 0.0114(11) 0.0182(12) 0.0148(11) -0.0002(9) 0.0032(8) 0.0013(9)
O13 0.0129(11) 0.0203(12) 0.0172(11) 0.0032(9) -0.0001(9) -0.0012(9)
O14 0.0132(11) 0.0164(11) 0.0154(11) 0.0001(9) -0.0001(9) 0.0023(9)
O15 0.0124(11) 0.0150(11) 0.0138(11) 0.0027(9) 0.0035(8) 0.0023(8)
O1W 0.0174(13) 0.0230(13) 0.0173(12) 0.0018(10) 0.0050(10) -0.0007(10)
O2W 0.0216(13) 0.0163(12) 0.0140(11) 0.0016(10) 0.0046(9) 0.0022(9)
N1 0.0257(18) 0.038(2) 0.038(2) 0.0025(15) 0.0060(15) 0.0135(16)
N2 0.047(3) 0.076(3) 0.046(3) 0.011(2) 0.013(2) 0.000(2)
N3 0.089(4) 0.057(3) 0.067(3) -0.005(3) 0.046(3) -0.022(3)
C1 0.0133(16) 0.0204(17) 0.0135(15) 0.0014(13) 0.0016(12) 0.0020(12)
C2 0.0181(17) 0.0179(16) 0.0154(15) -0.0046(13) 0.0001(13) 0.0015(12)
C3 0.0132(16) 0.0124(15) 0.0217(16) 0.0001(12) 0.0014(12) 0.0016(12)
C4 0.0183(18) 0.0192(18) 0.031(2) 0.0029(14) 0.0032(14) 0.0066(14)
C5 0.0150(16) 0.0137(15) 0.0234(17) -0.0021(12) 0.0023(13) 0.0028(13)
C6 0.0162(17) 0.0268(19) 0.0212(17) -0.0045(14) 0.0004(13) 0.0014(14)
C7 0.0144(16) 0.0225(17) 0.0106(14) 0.0022(13) 0.0040(12) 0.0026(12)
C8 0.0195(17) 0.0212(17) 0.0177(16) 0.0015(14) 0.0005(13) 0.0033(13)
C9 0.0112(15) 0.0218(17) 0.0152(15) 0.0011(13) 0.0013(12) -0.0005(12)
C10 0.0178(18) 0.031(2) 0.0286(19) 0.0065(15) 0.0093(14) 0.0119(15)
C11 0.0100(15) 0.0182(16) 0.0145(15) 0.0012(12) 0.0022(11) 0.0065(12)
C12 0.0139(16) 0.0223(17) 0.0175(16) 0.0006(13) 0.0049(12) 0.0013(13)
C13 0.0083(15) 0.0206(17) 0.0146(15) -0.0007(12) 0.0022(11) 0.0023(12)
C14 0.0129(16) 0.0236(18) 0.0191(16) 0.0021(13) -0.0012(13) -0.0023(13)
C15 0.0207(19) 0.032(2) 0.0237(18) -0.0009(16) 0.0027(14) 0.0001(16)
C16 0.046(3) 0.028(2) 0.028(2) 0.0033(18) -0.0004(18) 0.0012(16)
C17 0.036(3) 0.039(3) 0.052(3) 0.008(2) 0.005(2) -0.004(2)
C18 0.035(3) 0.036(3) 0.082(4) 0.002(2) 0.018(3) 0.008(2)
C19 0.110(6) 0.059(4) 0.112(7) 0.002(4) 0.052(5) -0.005(4)
C20 0.133(9) 0.177(10) 0.073(6) 0.024(7) 0.036(5) -0.032(6)

loop_
_atom_type_symbol
_atom_type_description
_atom_type_scat_dispersion_real
_atom_type_scat_dispersion_imag
_atom_type_scat_source
C C 0.0033 0.0016 'International Tables Vol C Tables 4.2.6.8 and 6.1.1.4'
H H 0.0000 0.0000 'International Tables Vol C Tables 4.2.6.8 and 6.1.1.4'
N N 0.0061 0.0033 'International Tables Vol C Tables 4.2.6.8 and 6.1.1.4'
O O 0.0106 0.0060 'International Tables Vol C Tables 4.2.6.8 and 6.1.1.4'
Cl Cl 0.1484 0.1585 'International Tables Vol C Tables 4.2.6.8 and 6.1.1.4'
Cr Cr 0.3209 0.6236 'International Tables Vol C Tables 4.2.6.8 and 6.1.1.4'

loop_
_geom_angle_atom_site_label_1
_geom_angle_atom_site_label_2
_geom_angle_atom_site_label_3
_geom_angle
O15 Cr1 O1 177.60(10)
O15 Cr1 O3 93.62(9)
O1 Cr1 O3 88.40(10)
O15 Cr1 O9 94.83(9)
O1 Cr1 O9 83.11(10)
O3 Cr1 O9 171.35(10)
O15 Cr1 O5 91.45(10)
O1 Cr1 O5 89.66(10)
O3 Cr1 O5 94.78(10)
O9 Cr1 O5 86.86(10)
O15 Cr1 O7 91.71(9)
O1 Cr1 O7 87.10(10)
O3 Cr1 O7 87.27(10)
O9 Cr1 O7 90.63(10)
O5 Cr1 O7 176.12(10)
O15 Cr2 O11 94.11(10)
O15 Cr2 O13 93.23(9)
O11 Cr2 O13 92.54(10)
O15 Cr2 O4 93.81(9)
O11 Cr2 O4 87.48(10)
O13 Cr2 O4 172.95(10)
O15 Cr2 O6 94.50(10)
O11 Cr2 O6 171.16(10)
O13 Cr2 O6 84.97(10)
O4 Cr2 O6 93.95(10)
O15 Cr2 O1W 179.24(10)
O11 Cr2 O1W 85.21(10)
O13 Cr2 O1W 86.47(10)
O4 Cr2 O1W 86.50(10)
O6 Cr2 O1W 86.17(10)
O15 Cr3 O8 93.43(9)
O15 Cr3 O14 93.95(9)
O8 Cr3 O14 172.40(10)
O15 Cr3 O10 94.39(10)
O8 Cr3 O10 91.54(10)
O14 Cr3 O10 86.09(10)
O15 Cr3 O2W 179.43(10)
O8 Cr3 O2W 86.22(10)
O14 Cr3 O2W 86.41(10)
O10 Cr3 O2W 86.07(10)
O15 Cr3 O12 93.18(9)
O8 Cr3 O12 86.73(9)
O14 Cr3 O12 94.66(9)
O10 Cr3 O12 172.32(10)
O2W Cr3 O12 86.35(10)
C1 O1 Cr1 130.9(2)
C3 O3 Cr1 132.3(2)
C3 O4 Cr2 125.6(2)
C5 O5 Cr1 126.5(2)
C5 O6 Cr2 129.5(2)
C7 O7 Cr1 126.0(2)
C7 O8 Cr3 131.6(2)
C9 O9 Cr1 132.6(2)
C9 O10 Cr3 126.0(2)
C11 O11 Cr2 131.5(2)
C11 O12 Cr3 125.8(2)
C13 O13 Cr2 127.4(2)
C13 O14 Cr3 131.1(2)
Cr2 O15 Cr3 120.38(11)
Cr2 O15 Cr1 119.25(12)
Cr3 O15 Cr1 120.35(11)
Cr2 O1W H1W1 112(3)
Cr2 O1W H1W2 122(3)
H1W1 O1W H1W2 108.1(17)
Cr3 O2W H2W1 126(3)
Cr3 O2W H2W2 120(3)
H2W1 O2W H2W2 110.6(18)
O2 C1 O1 131.0(3)
O2 C1 C2 117.9(3)
O1 C1 C2 111.2(3)
C1 C2 Cl2 112.6(2)
C1 C2 Cl3 108.5(2)
Cl2 C2 Cl3 109.03(18)
C1 C2 Cl1 108.6(2)
Cl2 C2 Cl1 109.29(19)
Cl3 C2 Cl1 108.81(18)
O3 C3 O4 128.4(3)
O3 C3 C4 115.3(3)
O4 C3 C4 116.3(3)
C3 C4 Cl4 112.4(2)
C3 C4 Cl6 110.7(2)
Cl4 C4 Cl6 110.0(2)
C3 C4 Cl5 104.4(2)
Cl4 C4 Cl5 109.6(2)
Cl6 C4 Cl5 109.6(2)
O6 C5 O5 128.5(3)
O6 C5 C6 116.1(3)
O5 C5 C6 115.4(3)
C5 C6 Cl9 110.7(2)
C5 C6 Cl7 112.2(2)
Cl9 C6 Cl7 109.9(2)
C5 C6 Cl8 105.4(2)
Cl9 C6 Cl8 110.6(2)
Cl7 C6 Cl8 107.91(19)
O7 C7 O8 129.4(3)
O7 C7 C8 117.2(3)
O8 C7 C8 113.4(3)
C7 C8 Cl10 112.6(2)
C7 C8 Cl12 109.6(2)
Cl10 C8 Cl12 109.56(19)
C7 C8 Cl11 106.5(2)
Cl10 C8 Cl11 108.88(19)
Cl12 C8 Cl11 109.6(2)
O9 C9 O10 128.8(3)
O9 C9 C10 114.1(3)
C9 C10 Cl4' 116.4(4)
C9 C10 Cl13 110.0(3)
C9 C10 Cl15 113.5(4)
Cl4' C10 Cl15 115.9(5)
Cl13 C10 Cl15 110.6(4)
C9 C10 Cl5' 111.8(7)
Cl4' C10 Cl5' 111.8(5)
Cl13 C10 Cl5' 117.6(7)
C9 C10 Cl14 105.0(2)
Cl13 C10 Cl14 109.1(2)
Cl15 C10 Cl14 108.5(3)
Cl5' C10 Cl14 102.3(5)
C9 C10 Cl3' 101.2(4)
Cl4' C10 Cl3' 108.1(4)
Cl5' C10 Cl3' 106.4(5)
Cl14 C10 Cl3' 129.9(5)
O12 C11 O11 128.9(3)
O12 C11 C12 117.1(3)
O11 C11 C12 113.9(3)
C11 C12 Cl17 112.9(2)
C11 C12 Cl18 110.7(2)
Cl17 C12 Cl18 110.02(18)
C11 C12 Cl16 104.2(2)
Cl17 C12 Cl16 109.59(19)
Cl18 C12 Cl16 109.25(18)
O13 C13 O14 129.3(3)
O13 C13 C14 115.9(3)
O14 C13 C14 114.8(3)
C13 C14 Cl19 109.4(2)
C13 C14 Cl20 111.2(2)
Cl19 C14 Cl20 109.58(19)
C13 C14 Cl21 106.9(2)
Cl19 C14 Cl21 110.30(19)
Cl20 C14 Cl21 109.49(19)
N1 C15 C16 179.3(5)
C15 C16 H16A 109.5
C15 C16 H16B 109.5
H16A C16 H16B 109.5
C15 C16 H16C 109.5
H16A C16 H16C 109.5
H16B C16 H16C 109.5
N2 C17 C18 178.2(6)
C17 C18 H18A 109.5
C17 C18 H18B 109.5
H18A C18 H18B 109.5
C17 C18 H18C 109.5
H18A C18 H18C 109.5
H18B C18 H18C 109.5
N3 C19 C20 178.0(9)
C19 C20 H20A 109.5
C19 C20 H20B 109.5
H20A C20 H20B 109.5
C19 C20 H20C 109.5
H20A C20 H20C 109.5
H20B C20 H20C 109.5

loop_
_geom_bond_atom_site_label_1
_geom_bond_atom_site_label_2
_geom_bond_distance
Cr1 O15 1.930(2)
Cr1 O1 1.965(2)
Cr1 O3 1.973(2)
Cr1 O9 1.978(2)
Cr1 O5 1.980(2)
Cr1 O7 2.003(2)
Cr2 O15 1.909(2)
Cr2 O11 1.959(2)
Cr2 O13 1.966(2)
Cr2 O4 1.968(2)
Cr2 O6 1.971(2)
Cr2 O1W 2.017(2)
Cr3 O15 1.911(2)
Cr3 O8 1.970(2)
Cr3 O14 1.975(2)
Cr3 O10 1.986(2)
Cr3 O2W 1.990(2)
Cr3 O12 1.993(2)
Cl1 C2 1.769(4)
Cl2 C2 1.757(3)
Cl3 C2 1.770(3)
Cl4 C4 1.752(4)
Cl5 C4 1.787(4)
Cl6 C4 1.752(4)
Cl7 C6 1.762(4)
Cl8 C6 1.778(4)
Cl9 C6 1.741(4)
Cl10 C8 1.754(3)
Cl11 C8 1.772(4)
Cl12 C8 1.768(4)
Cl13 C10 1.734(4)
Cl14 C10 1.802(4)
Cl15 C10 1.744(5)
Cl3' C10 1.813(6)
Cl4' C10 1.705(5)
Cl5' C10 1.757(6)
Cl16 C12 1.780(4)
Cl17 C12 1.745(4)
Cl18 C12 1.762(3)
Cl19 C14 1.759(4)
Cl20 C14 1.759(3)
Cl21 C14 1.768(4)
O1 C1 1.264(4)
O2 C1 1.212(4)
O3 C3 1.242(4)
O4 C3 1.250(4)
O5 C5 1.246(4)
O6 C5 1.246(4)
O7 C7 1.236(4)
O8 C7 1.252(4)
O9 C9 1.243(4)
O10 C9 1.247(4)
O11 C11 1.249(4)
O12 C11 1.244(4)
O13 C13 1.242(4)
O14 C13 1.248(4)
O1W H1W1 0.839(10)
O1W H1W2 0.849(10)
O2W H2W1 0.850(10)
O2W H2W2 0.826(10)
N1 C15 1.131(5)
N2 C17 1.130(6)
N3 C19 1.225(10)
C1 C2 1.564(4)
C3 C4 1.549(5)
C5 C6 1.554(5)
C7 C8 1.560(5)
C9 C10 1.543(5)
C11 C12 1.562(4)
C13 C14 1.555(4)
C15 C16 1.453(5)
C16 H16A 0.9800
C16 H16B 0.9800
C16 H16C 0.9800
C17 C18 1.429(7)
C18 H18A 0.9800
C18 H18B 0.9800
C18 H18C 0.9800
C19 C20 1.544(11)
C20 H20A 0.9800
C20 H20B 0.9800
C20 H20C 0.9800

loop_
_geom_hbond_atom_site_label_D
_geom_hbond_atom_site_label_H
_geom_hbond_atom_site_label_A
_geom_hbond_site_symmetry_A
_geom_hbond_distance_DH
_geom_hbond_distance_HA
_geom_hbond_distance_DA
_geom_hbond_angle_DHA
_geom_hbond_publ_flag
O1W H1W1 N1 . 0.840(10) 1.97(2) 2.791(4) 166(5) yes
O1W H1W2 N2 . 0.850(10) 1.970(10) 2.810(5) 173(4) yes
O2W H2W1 N3 . 0.850(10) 1.880(10) 2.719(5) 171(4) yes
O2W H2W2 O2 2_646 0.830(10) 1.810(10) 2.613(3) 165(4) yes

loop_
_geom_torsion_atom_site_label_1
_geom_torsion_atom_site_label_2
_geom_torsion_atom_site_label_3
_geom_torsion_atom_site_label_4
_geom_torsion
O3 Cr1 O1 C1 62.2(3)
O9 Cr1 O1 C1 -119.5(3)
O5 Cr1 O1 C1 -32.6(3)
O7 Cr1 O1 C1 149.5(3)
O15 Cr1 O3 C3 -7.9(3)
O1 Cr1 O3 C3 170.8(3)
O5 Cr1 O3 C3 -99.7(3)
O7 Cr1 O3 C3 83.6(3)
O15 Cr2 O4 C3 -39.5(3)
O11 Cr2 O4 C3 -133.4(3)
O6 Cr2 O4 C3 55.3(3)
O1W Cr2 O4 C3 141.2(3)
O15 Cr1 O5 C5 -40.0(3)
O1 Cr1 O5 C5 142.1(3)
O3 Cr1 O5 C5 53.7(3)
O9 Cr1 O5 C5 -134.8(3)
O15 Cr2 O6 C5 -10.7(3)
O13 Cr2 O6 C5 82.2(3)
O4 Cr2 O6 C5 -104.8(3)
O1W Cr2 O6 C5 168.9(3)
O15 Cr1 O7 C7 -38.4(3)
O1 Cr1 O7 C7 139.6(3)
O3 Cr1 O7 C7 -131.9(3)
O9 Cr1 O7 C7 56.5(3)
O15 Cr3 O8 C7 -5.6(3)
O10 Cr3 O8 C7 -100.0(3)
O2W Cr3 O8 C7 174.0(3)
O12 Cr3 O8 C7 87.4(3)
O15 Cr1 O9 C9 -7.1(3)
O1 Cr1 O9 C9 174.1(3)
O5 Cr1 O9 C9 84.1(3)
O7 Cr1 O9 C9 -98.9(3)
O15 Cr3 O10 C9 -40.5(3)
O8 Cr3 O10 C9 53.1(3)
O14 Cr3 O10 C9 -134.1(3)
O2W Cr3 O10 C9 139.2(3)
O15 Cr2 O11 C11 -7.5(3)
O13 Cr2 O11 C11 -100.9(3)
O4 Cr2 O11 C11 86.1(3)
O1W Cr2 O11 C11 172.8(3)
O15 Cr3 O12 C11 -35.3(3)
O8 Cr3 O12 C11 -128.6(3)
O14 Cr3 O12 C11 58.9(3)
O2W Cr3 O12 C11 145.0(3)
O15 Cr2 O13 C13 -34.4(3)
O11 Cr2 O13 C13 59.8(3)
O6 Cr2 O13 C13 -128.7(3)
O1W Cr2 O13 C13 144.9(3)
O15 Cr3 O14 C13 -2.0(3)
O10 Cr3 O14 C13 92.1(3)
O2W Cr3 O14 C13 178.4(3)
O12 Cr3 O14 C13 -95.5(3)
O11 Cr2 O15 Cr3 -39.09(14)
O13 Cr2 O15 Cr3 53.69(14)
O4 Cr2 O15 Cr3 -126.83(13)
O6 Cr2 O15 Cr3 138.90(13)
O11 Cr2 O15 Cr1 142.66(13)
O13 Cr2 O15 Cr1 -124.55(13)
O4 Cr2 O15 Cr1 54.92(13)
O6 Cr2 O15 Cr1 -39.35(14)
O8 Cr3 O15 Cr2 140.83(13)
O14 Cr3 O15 Cr2 -40.99(14)
O10 Cr3 O15 Cr2 -127.36(13)
O12 Cr3 O15 Cr2 53.92(13)
O8 Cr3 O15 Cr1 -40.94(14)
O14 Cr3 O15 Cr1 137.24(13)
O10 Cr3 O15 Cr1 50.87(14)
O12 Cr3 O15 Cr1 -127.86(13)
O3 Cr1 O15 Cr2 -38.30(14)
O9 Cr1 O15 Cr2 143.55(13)
O5 Cr1 O15 Cr2 56.58(14)
O7 Cr1 O15 Cr2 -125.67(13)
O3 Cr1 O15 Cr3 143.45(13)
O9 Cr1 O15 Cr3 -34.69(14)
O5 Cr1 O15 Cr3 -121.66(14)
O7 Cr1 O15 Cr3 56.08(14)
Cr1 O1 C1 O2 -17.1(6)
Cr1 O1 C1 C2 162.3(2)
O2 C1 C2 Cl2 -3.5(4)
O1 C1 C2 Cl2 177.0(2)
O2 C1 C2 Cl3 -124.3(3)
O1 C1 C2 Cl3 56.2(3)
O2 C1 C2 Cl1 117.6(3)
O1 C1 C2 Cl1 -61.9(3)
Cr1 O3 C3 O4 28.9(5)
Cr1 O3 C3 C4 -148.2(2)
Cr2 O4 C3 O3 1.6(5)
Cr2 O4 C3 C4 178.7(2)
O3 C3 C4 Cl4 -161.7(3)
O4 C3 C4 Cl4 20.9(4)
O3 C3 C4 Cl6 -38.2(4)
O4 C3 C4 Cl6 144.4(3)
O3 C3 C4 Cl5 79.6(3)
O4 C3 C4 Cl5 -97.8(3)
Cr2 O6 C5 O5 34.3(5)
Cr2 O6 C5 C6 -144.0(3)
Cr1 O5 C5 O6 -1.4(5)
Cr1 O5 C5 C6 176.9(2)
O6 C5 C6 Cl9 -133.0(3)
O5 C5 C6 Cl9 48.5(4)
O6 C5 C6 Cl7 -9.9(4)
O5 C5 C6 Cl7 171.6(3)
O6 C5 C6 Cl8 107.3(3)
O5 C5 C6 Cl8 -71.2(3)
Cr1 O7 C7 O8 1.2(5)
Cr1 O7 C7 C8 -179.7(2)
Cr3 O8 C7 O7 27.7(5)
Cr3 O8 C7 C8 -151.5(2)
O7 C7 C8 Cl10 9.9(4)
O8 C7 C8 Cl10 -170.8(2)
O7 C7 C8 Cl12 132.2(3)
O8 C7 C8 Cl12 -48.5(3)
O7 C7 C8 Cl11 -109.4(3)
O8 C7 C8 Cl11 69.9(3)
Cr1 O9 C9 O10 22.5(5)
Cr1 O9 C9 C10 -158.9(2)
Cr3 O10 C9 O9 7.7(5)
Cr3 O10 C9 C10 -170.8(2)
O9 C9 C10 Cl4' 36.3(7)
O10 C9 C10 Cl4' -145.0(7)
O9 C9 C10 Cl13 -60.9(4)
O10 C9 C10 Cl13 117.9(3)
O9 C9 C10 Cl15 174.7(4)
O10 C9 C10 Cl15 -6.6(5)
O9 C9 C10 Cl5' 166.5(5)
O10 C9 C10 Cl5' -14.7(6)
O9 C9 C10 Cl14 56.3(3)
O10 C9 C10 Cl14 -124.9(3)
O9 C9 C10 Cl3' -80.5(6)
O10 C9 C10 Cl3' 98.2(6)
Cr3 O12 C11 O11 -3.2(5)
Cr3 O12 C11 C12 173.2(2)
Cr2 O11 C11 O12 31.1(5)
Cr2 O11 C11 C12 -145.3(2)
O12 C11 C12 Cl17 23.3(4)
O11 C11 C12 Cl17 -159.8(2)
O12 C11 C12 Cl18 147.1(2)
O11 C11 C12 Cl18 -36.0(3)
O12 C11 C12 Cl16 -95.5(3)
O11 C11 C12 Cl16 81.4(3)
Cr2 O13 C13 O14 -1.5(5)
Cr2 O13 C13 C14 176.2(2)
Cr3 O14 C13 O13 25.1(5)
Cr3 O14 C13 C14 -152.6(2)
O13 C13 C14 Cl19 131.3(3)
O14 C13 C14 Cl19 -50.7(3)
O13 C13 C14 Cl20 10.2(4)
O14 C13 C14 Cl20 -171.8(2)
O13 C13 C14 Cl21 -109.3(3)
O14 C13 C14 Cl21 68.7(3)
